data_1553748
loop_
_publ_author_name
'Zhou, Kaida'
'Xia, Hongguang'
'Wu, Jie'

_publ_section_title
;
 Generation of benzosultams via a radical process with the insertion of
 sulfur dioxide
;
_journal_issue 6
_journal_name_full 'Organic Chemistry Frontiers'
_journal_page_first 1121
_journal_paper_doi 10.1039/C7QO00127D
_journal_volume 4
_journal_year 2017
_chemical_formula_sum 'C15 H13 N O4 S2'
_chemical_formula_weight 335.38
_space_group_crystal_system triclinic
_space_group_IT_number 2
_space_group_name_Hall '-P 1'
_space_group_name_H-M_alt 'P -1'
_atom_sites_solution_hydrogens geom
_audit_creation_method SHELXL-2014/7
_audit_update_record
;
2017-01-24 deposited with the CCDC.
2017-03-02 downloaded from the CCDC.
;
_cell_angle_alpha 85.471(3)
_cell_angle_beta 73.420(3)
_cell_angle_gamma 74.044(3)
_cell_formula_units_Z 2
_cell_length_a 7.6834(16)
_cell_length_b 8.0281(17)
_cell_length_c 12.554(3)
_cell_measurement_reflns_used 2832
_cell_measurement_temperature 173(2)
_cell_measurement_theta_max 27.42
_cell_measurement_theta_min 2.64
_cell_volume 713.6(3)
_computing_cell_refinement 'Bruker SAINT'
_computing_data_collection 'Bruker APEX2'
_computing_data_reduction 'Bruker SAINT'
_computing_molecular_graphics 'Bruker SHELXTL'
_computing_publication_material 'Bruker SHELXTL'
_computing_structure_refinement 'SHELXL-2014/7 (Sheldrick, 2014)'
_computing_structure_solution 'SHELXS-97 (Sheldrick, 2008)'
_diffrn_ambient_temperature 173(2)
_diffrn_measured_fraction_theta_full 0.983
_diffrn_measured_fraction_theta_max 0.984
_diffrn_measurement_device_type 'Bruker APEX-II CCD'
_diffrn_measurement_method '\f and \w scans'
_diffrn_radiation_type MoK\a
_diffrn_radiation_wavelength 0.71073
_diffrn_reflns_av_R_equivalents 0.0193
_diffrn_reflns_av_unetI/netI 0.0398
_diffrn_reflns_Laue_measured_fraction_full 0.983
_diffrn_reflns_Laue_measured_fraction_max 0.984
_diffrn_reflns_limit_h_max 9
_diffrn_reflns_limit_h_min -9
_diffrn_reflns_limit_k_max 7
_diffrn_reflns_limit_k_min -10
_diffrn_reflns_limit_l_max 16
_diffrn_reflns_limit_l_min -16
_diffrn_reflns_number 5020
_diffrn_reflns_point_group_measured_fraction_full 0.983
_diffrn_reflns_point_group_measured_fraction_max 0.984
_diffrn_reflns_theta_full 25.242
_diffrn_reflns_theta_max 27.000
_diffrn_reflns_theta_min 1.693
_exptl_absorpt_coefficient_mu 0.391
_exptl_absorpt_correction_T_max 0.862
_exptl_absorpt_correction_T_min 0.756
_exptl_absorpt_correction_type multi-scan
_exptl_absorpt_process_details sadabs
_exptl_crystal_colour colourless
_exptl_crystal_density_diffrn 1.561
_exptl_crystal_description block
_exptl_crystal_F_000 348
_exptl_crystal_size_max 0.640
_exptl_crystal_size_mid 0.320
_exptl_crystal_size_min 0.180
_refine_diff_density_max 0.632
_refine_diff_density_min -0.719
_refine_diff_density_rms 0.177
_refine_ls_extinction_method none
_refine_ls_goodness_of_fit_ref 1.220
_refine_ls_hydrogen_treatment constr
_refine_ls_matrix_type full
_refine_ls_number_parameters 200
_refine_ls_number_reflns 3057
_refine_ls_number_restraints 0
_refine_ls_restrained_S_all 1.220
_refine_ls_R_factor_all 0.0534
_refine_ls_R_factor_gt 0.0396
_refine_ls_shift/su_max 0.001
_refine_ls_shift/su_mean 0.000
_refine_ls_structure_factor_coef Fsqd
_refine_ls_weighting_details 'w=1/[\s^2^(Fo^2^)+(0.1093P)^2^+0.2144P] where P=(Fo^2^+2Fc^2^)/3'
_refine_ls_weighting_scheme calc
_refine_ls_wR_factor_gt 0.1348
_refine_ls_wR_factor_ref 0.1787
_reflns_Friedel_coverage 0.000
_reflns_number_gt 2612
_reflns_number_total 3057
_reflns_threshold_expression 'I > 2\s(I)'
_cod_data_source_file c7qo00127d2.cif
_cod_data_source_block mo_70124a
_cod_database_code 1553748
_shelx_shelxl_version_number 2014/7
_shelx_space_group_comment
; 
The symmetry employed for this shelxl refinement is uniquely defined 
by the following loop, which should always be used as a source of 
symmetry information in preference to the above space-group names. 
They are only intended as comments. 
;
_shelx_estimated_absorpt_t_min 0.788
_shelx_estimated_absorpt_t_max 0.933

loop_
_space_group_symop_operation_xyz
'x, y, z'
'-x, -y, -z'

loop_
_atom_site_label
_atom_site_type_symbol
_atom_site_fract_x
_atom_site_fract_y
_atom_site_fract_z
_atom_site_U_iso_or_equiv
_atom_site_adp_type
_atom_site_occupancy
_atom_site_site_symmetry_order
_atom_site_calc_flag
_atom_site_refinement_flags_posn
_atom_site_refinement_flags_adp
S1 S 0.99096(9) 0.75594(8) 0.32470(5) 0.0198(2) Uani 1 1 d . .
S2 S 1.24664(9) 0.21684(8) 0.08977(5) 0.0215(2) Uani 1 1 d . .
N1 N 1.1239(3) 0.3816(3) 0.17841(19) 0.0238(5) Uani 1 1 d . .
O1 O 1.4038(3) 0.1170(3) 0.12691(17) 0.0282(5) Uani 1 1 d . .
O2 O 1.1229(3) 0.1255(3) 0.07071(18) 0.0317(5) Uani 1 1 d . .
O3 O 1.0862(3) 0.6194(3) 0.38588(16) 0.0270(5) Uani 1 1 d . .
O4 O 1.0203(3) 0.9252(3) 0.32544(17) 0.0285(5) Uani 1 1 d . .
C1 C 1.1281(4) 0.5442(3) 0.1346(2) 0.0192(5) Uani 1 1 d . .
C2 C 1.2366(4) 0.5262(3) 0.0158(2) 0.0194(5) Uani 1 1 d . .
C3 C 1.2782(4) 0.6566(3) -0.0588(2) 0.0224(6) Uani 1 1 d . .
H3 H 1.2309 0.7748 -0.0370 0.027 Uiso 1 1 calc R U
C4 C 1.3905(4) 0.6101(4) -0.1659(2) 0.0247(6) Uani 1 1 d . .
H4 H 1.4174 0.6984 -0.2180 0.030 Uiso 1 1 calc R U
C5 C 1.4645(4) 0.4374(4) -0.1987(2) 0.0267(6) Uani 1 1 d . .
H5 H 1.5413 0.4093 -0.2724 0.032 Uiso 1 1 calc R U
C6 C 1.4267(4) 0.3058(4) -0.1242(2) 0.0251(6) Uani 1 1 d . .
H6 H 1.4777 0.1872 -0.1448 0.030 Uiso 1 1 calc R U
C7 C 1.3117(4) 0.3553(3) -0.0192(2) 0.0210(5) Uani 1 1 d . .
C8 C 1.0020(4) 0.3402(4) 0.2833(2) 0.0292(6) Uani 1 1 d . .
H8A H 1.0615 0.3384 0.3430 0.044 Uiso 1 1 calc R U
H8B H 0.9817 0.2262 0.2778 0.044 Uiso 1 1 calc R U
H8C H 0.8807 0.4281 0.2997 0.044 Uiso 1 1 calc R U
C9 C 1.0577(4) 0.7000(3) 0.1846(2) 0.0216(5) Uani 1 1 d . .
H9 H 1.0415 0.7956 0.1353 0.026 Uiso 1 1 calc R U
C10 C 0.7464(4) 0.7800(3) 0.3776(2) 0.0190(5) Uani 1 1 d . .
C11 C 0.6802(4) 0.6810(4) 0.4678(2) 0.0233(6) Uani 1 1 d . .
H11 H 0.7651 0.5953 0.4984 0.028 Uiso 1 1 calc R U
C12 C 0.4870(4) 0.7101(4) 0.5122(2) 0.0285(6) Uani 1 1 d . .
H12 H 0.4389 0.6447 0.5746 0.034 Uiso 1 1 calc R U
C13 C 0.3632(4) 0.8341(4) 0.4661(2) 0.0292(6) Uani 1 1 d . .
H13 H 0.2312 0.8521 0.4968 0.035 Uiso 1 1 calc R U
C14 C 0.4311(4) 0.9312(4) 0.3759(2) 0.0289(6) Uani 1 1 d . .
H14 H 0.3459 1.0156 0.3445 0.035 Uiso 1 1 calc R U
C15 C 0.6239(4) 0.9055(4) 0.3310(2) 0.0241(6) Uani 1 1 d . .
H15 H 0.6716 0.9725 0.2695 0.029 Uiso 1 1 calc R U

loop_
_atom_site_aniso_label
_atom_site_aniso_U_11
_atom_site_aniso_U_22
_atom_site_aniso_U_33
_atom_site_aniso_U_23
_atom_site_aniso_U_13
_atom_site_aniso_U_12
S1 0.0218(4) 0.0162(4) 0.0207(3) 0.0000(2) -0.0059(3) -0.0043(3)
S2 0.0263(4) 0.0133(4) 0.0244(4) -0.0009(2) -0.0078(3) -0.0030(3)
N1 0.0281(12) 0.0144(11) 0.0244(11) -0.0015(9) -0.0020(9) -0.0029(9)
O1 0.0335(11) 0.0179(10) 0.0307(10) 0.0010(8) -0.0124(9) 0.0006(8)
O2 0.0352(12) 0.0224(11) 0.0411(12) -0.0017(9) -0.0119(10) -0.0116(9)
O3 0.0259(10) 0.0264(11) 0.0285(10) 0.0036(8) -0.0118(8) -0.0030(8)
O4 0.0341(11) 0.0229(11) 0.0306(10) -0.0034(8) -0.0070(9) -0.0119(9)
C1 0.0180(12) 0.0173(13) 0.0205(12) 0.0009(9) -0.0052(9) -0.0021(10)
C2 0.0188(12) 0.0188(13) 0.0199(12) -0.0021(9) -0.0061(10) -0.0023(10)
C3 0.0253(13) 0.0148(13) 0.0270(13) 0.0006(10) -0.0091(11) -0.0033(10)
C4 0.0298(14) 0.0238(14) 0.0206(12) 0.0021(10) -0.0078(11) -0.0067(11)
C5 0.0288(14) 0.0293(16) 0.0202(12) -0.0029(11) -0.0071(11) -0.0038(12)
C6 0.0275(14) 0.0225(14) 0.0238(13) -0.0053(10) -0.0091(11) -0.0004(11)
C7 0.0208(12) 0.0171(13) 0.0243(12) -0.0006(10) -0.0090(10) -0.0009(10)
C8 0.0361(16) 0.0173(13) 0.0317(14) 0.0025(11) -0.0011(12) -0.0122(12)
C9 0.0247(13) 0.0155(12) 0.0229(12) 0.0033(10) -0.0070(10) -0.0030(10)
C10 0.0228(12) 0.0158(12) 0.0184(11) -0.0029(9) -0.0051(9) -0.0047(10)
C11 0.0293(14) 0.0193(13) 0.0207(12) 0.0009(10) -0.0069(10) -0.0057(11)
C12 0.0308(15) 0.0307(16) 0.0221(13) -0.0057(11) -0.0002(11) -0.0107(13)
C13 0.0244(14) 0.0344(17) 0.0283(14) -0.0141(12) -0.0032(11) -0.0072(12)
C14 0.0271(15) 0.0281(15) 0.0298(14) -0.0080(12) -0.0113(12) 0.0012(12)
C15 0.0268(14) 0.0208(14) 0.0231(12) -0.0009(10) -0.0085(10) -0.0017(11)

loop_
_atom_type_symbol
_atom_type_description
_atom_type_scat_dispersion_real
_atom_type_scat_dispersion_imag
_atom_type_scat_source
C C 0.0033 0.0016 'International Tables Vol C Tables 4.2.6.8 and 6.1.1.4'
H H 0.0000 0.0000 'International Tables Vol C Tables 4.2.6.8 and 6.1.1.4'
N N 0.0061 0.0033 'International Tables Vol C Tables 4.2.6.8 and 6.1.1.4'
O O 0.0106 0.0060 'International Tables Vol C Tables 4.2.6.8 and 6.1.1.4'
S S 0.1246 0.1234 'International Tables Vol C Tables 4.2.6.8 and 6.1.1.4'

loop_
_geom_angle_atom_site_label_1
_geom_angle_atom_site_label_2
_geom_angle_atom_site_label_3
_geom_angle
O4 S1 O3 118.20(12)
O4 S1 C9 104.97(12)
O3 S1 C9 109.99(13)
O4 S1 C10 106.82(12)
O3 S1 C10 108.14(12)
C9 S1 C10 108.32(12)
O2 S2 O1 116.96(13)
O2 S2 N1 110.02(13)
O1 S2 N1 109.36(12)
O2 S2 C7 112.71(13)
O1 S2 C7 112.23(13)
N1 S2 C7 92.90(12)
C1 N1 C8 127.3(2)
C1 N1 S2 114.79(18)
C8 N1 S2 117.01(19)
C9 C1 N1 129.8(2)
C9 C1 C2 121.2(2)
N1 C1 C2 108.9(2)
C7 C2 C3 118.7(2)
C7 C2 C1 113.3(2)
C3 C2 C1 127.9(2)
C4 C3 C2 118.5(2)
C3 C4 C5 121.6(3)
C6 C5 C4 120.3(3)
C7 C6 C5 117.0(3)
C6 C7 C2 123.9(3)
C6 C7 S2 126.1(2)
C2 C7 S2 110.04(19)
C1 C9 S1 130.8(2)
C11 C10 C15 121.5(3)
C11 C10 S1 119.6(2)
C15 C10 S1 118.8(2)
C10 C11 C12 118.5(3)
C11 C12 C13 120.5(3)
C14 C13 C12 120.4(3)
C13 C14 C15 120.0(3)
C14 C15 C10 119.1(3)

loop_
_geom_bond_atom_site_label_1
_geom_bond_atom_site_label_2
_geom_bond_distance
S1 O4 1.439(2)
S1 O3 1.440(2)
S1 C9 1.744(3)
S1 C10 1.766(3)
S2 O2 1.429(2)
S2 O1 1.431(2)
S2 N1 1.681(2)
S2 C7 1.741(3)
N1 C1 1.381(3)
N1 C8 1.456(4)
C1 C9 1.345(4)
C1 C2 1.483(3)
C2 C7 1.387(4)
C2 C3 1.390(4)
C3 C4 1.390(4)
C4 C5 1.393(4)
C5 C6 1.390(4)
C6 C7 1.380(4)
C10 C11 1.388(4)
C10 C15 1.393(4)
C11 C12 1.388(4)
C12 C13 1.390(4)
C13 C14 1.382(5)
C14 C15 1.388(4)

loop_
_geom_torsion_atom_site_label_1
_geom_torsion_atom_site_label_2
_geom_torsion_atom_site_label_3
_geom_torsion_atom_site_label_4
_geom_torsion
O2 S2 N1 C1 -117.2(2)
O1 S2 N1 C1 113.1(2)
C7 S2 N1 C1 -1.7(2)
O2 S2 N1 C8 52.7(2)
O1 S2 N1 C8 -77.0(2)
C7 S2 N1 C8 168.2(2)
C8 N1 C1 C9 16.8(5)
S2 N1 C1 C9 -174.6(2)
C8 N1 C1 C2 -165.9(3)
S2 N1 C1 C2 2.8(3)
C9 C1 C2 C7 174.9(2)
N1 C1 C2 C7 -2.8(3)
C9 C1 C2 C3 -1.0(4)
N1 C1 C2 C3 -178.7(3)
C7 C2 C3 C4 1.2(4)
C1 C2 C3 C4 176.9(3)
C2 C3 C4 C5 -1.4(4)
C3 C4 C5 C6 0.2(4)
C4 C5 C6 C7 1.1(4)
C5 C6 C7 C2 -1.3(4)
C5 C6 C7 S2 -178.7(2)
C3 C2 C7 C6 0.2(4)
C1 C2 C7 C6 -176.2(2)
C3 C2 C7 S2 177.92(19)
C1 C2 C7 S2 1.6(3)
O2 S2 C7 C6 -69.2(3)
O1 S2 C7 C6 65.4(3)
N1 S2 C7 C6 177.7(2)
O2 S2 C7 C2 113.1(2)
O1 S2 C7 C2 -112.3(2)
N1 S2 C7 C2 0.0(2)
N1 C1 C9 S1 19.0(5)
C2 C1 C9 S1 -158.1(2)
O4 S1 C9 C1 151.1(3)
O3 S1 C9 C1 23.0(3)
C10 S1 C9 C1 -95.0(3)
O4 S1 C10 C11 -124.7(2)
O3 S1 C10 C11 3.5(3)
C9 S1 C10 C11 122.7(2)
O4 S1 C10 C15 51.8(2)
O3 S1 C10 C15 -180.0(2)
C9 S1 C10 C15 -60.8(2)
C15 C10 C11 C12 -0.5(4)
S1 C10 C11 C12 176.0(2)
C10 C11 C12 C13 0.9(4)
C11 C12 C13 C14 -0.6(4)
C12 C13 C14 C15 -0.2(4)
C13 C14 C15 C10 0.6(4)
C11 C10 C15 C14 -0.3(4)
S1 C10 C15 C14 -176.7(2)
